data_7012080
loop_
_publ_author_name
'Andrei S. Batsanov'
'St\'ephanie M. Cornet'
'Keith B. Dillon'
'Andr\'es E. Goeta'
'Paul Hazendonk'
'Amber L. Thompson'

_publ_section_title
;
 New group 15 compounds containing the
 2,4,6-(CF3)3C6H2&#x00A0;(fluoromes = Ar),
 2,6-(CF3)2C6H3&#x00A0;(fluoroxyl = Ar') or
 2,4-(CF3)2C6H3&#x00A0;(Ar&#x2033;) ligands
;
_journal_issue 24
_journal_name_full 'J. Chem. Soc., Dalton Trans.'
_journal_page_first 4622
_journal_page_last 4628
_journal_paper_doi 10.1039/b207327g
_journal_year 2002
_chemical_formula_sum 'C16 H6 Br F12 P'
_chemical_formula_weight 537.09
_chemical_name_systematic
;
bromo-bis-(2,4-bis-(trifluoromethyl)-phenyl)-phosphane 
;
_space_group_IT_number 15
_symmetry_cell_setting monoclinic
_symmetry_space_group_name_Hall '-I 2ya'
_symmetry_space_group_name_H-M 'I 1 2/a 1'
_atom_sites_solution_hydrogens geom
_atom_sites_solution_primary direct
_atom_sites_solution_secondary difmap
_audit_creation_method SHELXL-97
_cell_angle_alpha 90.00
_cell_angle_beta 97.447(4)
_cell_angle_gamma 90.00
_cell_formula_units_Z 8
_cell_length_a 19.0725(13)
_cell_length_b 8.2148(6)
_cell_length_c 23.6350(15)
_cell_measurement_reflns_used 997
_cell_measurement_temperature 103(2)
_cell_measurement_theta_max 26.2
_cell_measurement_theta_min 12.0
_cell_volume 3671.8(4)
_computing_cell_refinement 'SMART version 5.054 (Bruker, 1998)'
_computing_data_collection 'SMART version 5.054 (Bruker, 1998)'
_computing_data_reduction 'SAINT version 6.01 (Bruker, 1999)'
_computing_molecular_graphics 'SHELXTL version 5.10 (Bruker, 1997)'
_computing_publication_material 'SHELXTL version 5.10 (Bruker, 1997)'
_computing_structure_refinement 'SHELXL-97 (Sheldrick, 1997)'
_computing_structure_solution 'SHELXS-97 (Sheldrick, 1990)'
_diffrn_ambient_temperature 103(2)
_diffrn_detector_area_resol_mean 8
_diffrn_measured_fraction_theta_full 0.998
_diffrn_measured_fraction_theta_max 0.998
_diffrn_measurement_device_type 'SMART 1K CCD area detector'
_diffrn_measurement_method '\w scans'
_diffrn_radiation_monochromator graphite
_diffrn_radiation_source 'fine-focus sealed tube'
_diffrn_radiation_type MoK\a
_diffrn_radiation_wavelength 0.71073
_diffrn_reflns_av_R_equivalents 0.0354
_diffrn_reflns_av_sigmaI/netI 0.0208
_diffrn_reflns_limit_h_max 25
_diffrn_reflns_limit_h_min -25
_diffrn_reflns_limit_k_max 11
_diffrn_reflns_limit_k_min -11
_diffrn_reflns_limit_l_max 32
_diffrn_reflns_limit_l_min -32
_diffrn_reflns_number 21699
_diffrn_reflns_theta_full 29.00
_diffrn_reflns_theta_max 29.00
_diffrn_reflns_theta_min 1.74
_diffrn_standards_decay_% 0
_exptl_absorpt_coefficient_mu 2.444
_exptl_absorpt_correction_T_max 0.4851
_exptl_absorpt_correction_T_min 0.3080
_exptl_absorpt_correction_type integration
_exptl_absorpt_process_details 'XPREP (SHELXTL,1997), R(int)=0.064 before correction'
_exptl_crystal_colour colourless
_exptl_crystal_density_diffrn 1.943
_exptl_crystal_density_meas ?
_exptl_crystal_density_method 'not measured'
_exptl_crystal_description block
_exptl_crystal_F_000 2080
_exptl_crystal_size_max 0.4
_exptl_crystal_size_mid 0.5
_exptl_crystal_size_min 0.75
_refine_diff_density_max 0.728
_refine_diff_density_min -0.715
_refine_diff_density_rms 0.082
_refine_ls_extinction_method none
_refine_ls_goodness_of_fit_ref 1.040
_refine_ls_hydrogen_treatment constr
_refine_ls_matrix_type full
_refine_ls_number_parameters 280
_refine_ls_number_reflns 4879
_refine_ls_number_restraints 9
_refine_ls_restrained_S_all 1.044
_refine_ls_R_factor_all 0.0325
_refine_ls_R_factor_gt 0.0294
_refine_ls_shift/su_max 0.001
_refine_ls_shift/su_mean 0.000
_refine_ls_structure_factor_coef Fsqd
_refine_ls_weighting_details 'calc w=1/[\s^2^(Fo^2^)+(0.0350P)^2^+7.0547P] where P=(Fo^2^+2Fc^2^)/3'
_refine_ls_weighting_scheme calc
_refine_ls_wR_factor_gt 0.0713
_refine_ls_wR_factor_ref 0.0732
_reflns_number_gt 4504
_reflns_number_total 4879
_reflns_threshold_expression I>2\s(I)
_cod_data_source_file b207327g.txt
_cod_data_source_block 4
_cod_depositor_comments
;
The following automatic conversions were performed:
'_symmetry_cell_setting' value 'Monoclinic' changed to 'monoclinic'
according to '/home/saulius/struct/CIF-dictionaries/cif_core.dic'
dictionary named 'cif_core.dic' version 2.4.1 from 2010-06-29.

Automatic conversion script
Id: cif_fix_enum 1527 2010-12-29 10:47:43Z saulius 

The following automatic conversions were performed:

'_exptl_crystal_density_meas' value 'Not_measured' was changed to '?'
- the value is perceived as not measured.

Automatic conversion script
Id: cif_fix_values 3008 2015-01-20 13:52:24Z robertas 
;
_cod_original_sg_symbol_H-M I2/a
_cod_database_code 7012080

loop_
_symmetry_equiv_pos_as_xyz
'x, y, z'
'-x+1/2, y, -z'
'x+1/2, y+1/2, z+1/2'
'-x+1, y+1/2, -z+1/2'
'-x, -y, -z'
'x-1/2, -y, z'
'-x+1/2, -y+1/2, -z+1/2'
'x, -y+1/2, z+1/2'

loop_
_atom_site_label
_atom_site_type_symbol
_atom_site_fract_x
_atom_site_fract_y
_atom_site_fract_z
_atom_site_U_iso_or_equiv
_atom_site_adp_type
_atom_site_occupancy
_atom_site_symmetry_multiplicity
_atom_site_calc_flag
_atom_site_refinement_flags
_atom_site_disorder_assembly
_atom_site_disorder_group
Br1 Br 0.483140(9) 0.28393(2) 0.245591(7) 0.02160(6) Uani 1 1 d . . .
P1 P 0.53737(2) 0.38906(5) 0.175654(18) 0.01748(9) Uani 1 1 d . . .
C1 C 0.47996(9) 0.2933(2) 0.11526(7) 0.0181(3) Uani 1 1 d . . .
C2 C 0.48613(10) 0.1283(2) 0.10228(8) 0.0227(3) Uani 1 1 d . . .
H2 H 0.5197 0.0631 0.1253 0.027 Uiso 1 1 d R . .
C3 C 0.44413(10) 0.0578(2) 0.05630(8) 0.0256(4) Uani 1 1 d . . .
H3 H 0.4496 -0.0540 0.0476 0.031 Uiso 1 1 d R . .
C4 C 0.39408(10) 0.1520(2) 0.02316(8) 0.0243(3) Uani 1 1 d . . .
C41 C 0.35088(12) 0.0786(3) -0.02840(9) 0.0342(5) Uani 1 1 d . . .
F1 F 0.33254(14) -0.0733(2) -0.01960(9) 0.0896(8) Uani 1 1 d . . .
F2 F 0.29172(7) 0.16018(19) -0.04537(6) 0.0402(3) Uani 1 1 d . . .
F3 F 0.38654(8) 0.0812(3) -0.07380(7) 0.0642(5) Uani 1 1 d . . .
C5 C 0.38538(10) 0.3153(2) 0.03589(8) 0.0226(3) Uani 1 1 d . . .
H5 H 0.3502 0.3784 0.0137 0.027 Uiso 1 1 d R . .
C6 C 0.42840(9) 0.3858(2) 0.08122(7) 0.0192(3) Uani 1 1 d . . .
C61 C 0.41773(10) 0.5641(2) 0.09324(8) 0.0249(4) Uani 1 1 d . . .
F4 F 0.40168(7) 0.58892(15) 0.14629(5) 0.0340(3) Uani 1 1 d . . .
F5 F 0.47547(7) 0.65340(15) 0.08823(6) 0.0376(3) Uani 1 1 d . . .
F6 F 0.36478(7) 0.63006(15) 0.05768(5) 0.0336(3) Uani 1 1 d . . .
C11 C 0.61715(9) 0.2577(2) 0.17874(7) 0.0178(3) Uani 1 1 d . . .
C12 C 0.62741(9) 0.1229(2) 0.21484(8) 0.0226(3) Uani 1 1 d . . .
H12 H 0.5917 0.0945 0.2376 0.027 Uiso 1 1 d R . .
C13 C 0.68883(9) 0.0289(2) 0.21831(8) 0.0247(4) Uani 1 1 d . . .
H13 H 0.6946 -0.0626 0.2430 0.030 Uiso 1 1 d R . .
C14 C 0.74133(9) 0.0701(2) 0.18546(8) 0.0216(3) Uani 1 1 d D A .
C141 C 0.80693(10) -0.0332(2) 0.18807(9) 0.0270(4) Uani 1 1 d D . .
F7A F 0.79977(10) -0.1572(3) 0.15353(10) 0.0671(7) Uani 0.90 1 d P A 1
F8A F 0.86316(8) 0.0509(2) 0.17896(13) 0.0681(7) Uani 0.90 1 d P A 1
F9A F 0.82511(10) -0.0964(3) 0.24051(8) 0.0592(5) Uani 0.90 1 d P A 1
F7B F 0.8503(8) -0.010(2) 0.2278(8) 0.0671(7) Uani 0.10 1 d PD A 2
F8B F 0.7907(8) -0.1823(16) 0.1866(10) 0.0681(7) Uani 0.10 1 d PD A 2
F9B F 0.8363(8) -0.011(2) 0.1422(6) 0.0592(5) Uani 0.10 1 d PD A 2
C15 C 0.73329(9) 0.2045(2) 0.14978(8) 0.0225(3) Uani 1 1 d . . .
H15 H 0.7695 0.2328 0.1275 0.027 Uiso 1 1 d R A .
C16 C 0.67194(9) 0.2982(2) 0.14662(7) 0.0205(3) Uani 1 1 d . A .
C161 C 0.66725(11) 0.4462(3) 0.10851(9) 0.0307(4) Uani 1 1 d . . .
F10 F 0.60471(7) 0.45599(19) 0.07555(6) 0.0441(4) Uani 1 1 d . A .
F11 F 0.67437(10) 0.58420(17) 0.13855(7) 0.0552(4) Uani 1 1 d . A .
F12 F 0.71630(7) 0.4470(2) 0.07305(7) 0.0467(4) Uani 1 1 d . A .

loop_
_atom_site_aniso_label
_atom_site_aniso_U_11
_atom_site_aniso_U_22
_atom_site_aniso_U_33
_atom_site_aniso_U_23
_atom_site_aniso_U_13
_atom_site_aniso_U_12
Br1 0.01991(9) 0.02458(10) 0.02082(9) 0.00114(6) 0.00461(6) 0.00212(6)
P1 0.01736(19) 0.01553(19) 0.01903(19) 0.00064(15) 0.00035(15) 0.00103(15)
C1 0.0176(7) 0.0181(8) 0.0185(7) 0.0011(6) 0.0023(6) 0.0013(6)
C2 0.0252(8) 0.0187(8) 0.0231(8) 0.0006(6) -0.0010(7) 0.0027(6)
C3 0.0301(9) 0.0199(8) 0.0255(9) -0.0038(7) -0.0013(7) 0.0010(7)
C4 0.0262(8) 0.0263(9) 0.0193(8) -0.0022(7) -0.0010(6) -0.0007(7)
C41 0.0391(11) 0.0348(11) 0.0258(9) -0.0068(8) -0.0066(8) 0.0013(9)
F1 0.1381(19) 0.0347(8) 0.0744(13) 0.0049(8) -0.0679(13) -0.0255(10)
F2 0.0298(6) 0.0581(9) 0.0298(6) -0.0082(6) -0.0069(5) 0.0017(6)
F3 0.0406(8) 0.1172(16) 0.0332(7) -0.0348(9) -0.0012(6) 0.0148(9)
C5 0.0229(8) 0.0258(8) 0.0183(8) 0.0028(6) -0.0002(6) 0.0032(7)
C6 0.0197(7) 0.0184(7) 0.0197(8) 0.0018(6) 0.0027(6) 0.0029(6)
C61 0.0252(8) 0.0201(8) 0.0280(9) 0.0017(7) -0.0022(7) 0.0062(7)
F4 0.0427(7) 0.0299(6) 0.0280(6) -0.0066(5) 0.0001(5) 0.0129(5)
F5 0.0321(6) 0.0188(5) 0.0604(9) 0.0074(5) 0.0000(6) -0.0001(5)
F6 0.0351(6) 0.0275(6) 0.0346(6) 0.0025(5) -0.0084(5) 0.0142(5)
C11 0.0164(7) 0.0182(7) 0.0183(7) 0.0005(6) 0.0000(6) -0.0003(6)
C12 0.0195(8) 0.0227(8) 0.0260(8) 0.0066(7) 0.0046(6) 0.0017(6)
C13 0.0213(8) 0.0220(8) 0.0306(9) 0.0067(7) 0.0020(7) 0.0032(7)
C14 0.0159(7) 0.0236(8) 0.0246(8) -0.0024(7) -0.0003(6) 0.0019(6)
C141 0.0201(8) 0.0282(9) 0.0317(10) -0.0041(8) -0.0001(7) 0.0036(7)
F7A 0.0431(10) 0.0667(12) 0.0816(14) -0.0525(12) -0.0287(10) 0.0303(9)
F8A 0.0203(7) 0.0462(10) 0.141(2) 0.0215(12) 0.0221(10) 0.0072(7)
F9A 0.0470(10) 0.0905(15) 0.0395(9) 0.0158(9) 0.0041(7) 0.0436(10)
F7B 0.0431(10) 0.0667(12) 0.0816(14) -0.0525(12) -0.0287(10) 0.0303(9)
F8B 0.0203(7) 0.0462(10) 0.141(2) 0.0215(12) 0.0221(10) 0.0072(7)
F9B 0.0470(10) 0.0905(15) 0.0395(9) 0.0158(9) 0.0041(7) 0.0436(10)
C15 0.0181(7) 0.0264(9) 0.0234(8) -0.0010(7) 0.0037(6) -0.0021(6)
C16 0.0198(8) 0.0220(8) 0.0194(8) 0.0026(6) 0.0017(6) -0.0015(6)
C161 0.0277(9) 0.0324(10) 0.0335(10) 0.0131(8) 0.0092(8) 0.0019(8)
F10 0.0293(6) 0.0612(9) 0.0425(7) 0.0322(7) 0.0072(5) 0.0110(6)
F11 0.0848(12) 0.0247(7) 0.0582(10) 0.0110(6) 0.0176(9) -0.0074(7)
F12 0.0327(7) 0.0625(9) 0.0488(8) 0.0326(7) 0.0205(6) 0.0096(6)

loop_
_atom_type_symbol
_atom_type_description
_atom_type_scat_dispersion_real
_atom_type_scat_dispersion_imag
_atom_type_scat_source
C C 0.0033 0.0016 'International Tables Vol C Tables 4.2.6.8 and 6.1.1.4'
H H 0.0000 0.0000 'International Tables Vol C Tables 4.2.6.8 and 6.1.1.4'
F F 0.0171 0.0103 'International Tables Vol C Tables 4.2.6.8 and 6.1.1.4'
P P 0.1023 0.0942 'International Tables Vol C Tables 4.2.6.8 and 6.1.1.4'
Br Br -0.2901 2.4595 'International Tables Vol C Tables 4.2.6.8 and 6.1.1.4'

loop_
_exptl_crystal_face_index_h
_exptl_crystal_face_index_k
_exptl_crystal_face_index_l
_exptl_crystal_face_perp_dist
0.00 0.00 1.00 0.2000
0.00 0.00 -1.00 0.2000
0.00 1.00 -1.00 0.2500
0.00 -1.00 1.00 0.2500
3.00 0.00 1.00 0.2200
-1.00 0.00 1.00 0.2200

loop_
_geom_angle_atom_site_label_1
_geom_angle_atom_site_label_2
_geom_angle_atom_site_label_3
_geom_angle
_geom_angle_site_symmetry_1
_geom_angle_site_symmetry_3
_geom_angle_publ_flag
C1 P1 C11 100.51(8) . . ?
C1 P1 Br1 96.99(6) . . ?
C11 P1 Br1 101.63(6) . . ?
C2 C1 C6 118.01(16) . . ?
C2 C1 P1 121.41(13) . . ?
C6 C1 P1 120.58(13) . . ?
C3 C2 C1 121.26(17) . . ?
C4 C3 C2 119.53(17) . . ?
C3 C4 C5 120.57(17) . . ?
C3 C4 C41 119.78(18) . . ?
C5 C4 C41 119.61(17) . . ?
F1 C41 F2 107.0(2) . . ?
F1 C41 F3 108.3(2) . . ?
F2 C41 F3 104.40(18) . . ?
F1 C41 C4 112.33(18) . . ?
F2 C41 C4 113.33(18) . . ?
F3 C41 C4 111.06(19) . . ?
C6 C5 C4 119.63(16) . . ?
C5 C6 C1 120.97(16) . . ?
C5 C6 C61 117.95(16) . . ?
C1 C6 C61 121.08(16) . . ?
F5 C61 F6 106.47(15) . . ?
F5 C61 F4 106.74(16) . . ?
F6 C61 F4 106.20(15) . . ?
F5 C61 C6 112.44(15) . . ?
F6 C61 C6 112.51(16) . . ?
F4 C61 C6 112.03(15) . . ?
C12 C11 C16 117.50(16) . . ?
C12 C11 P1 122.24(13) . . ?
C16 C11 P1 120.15(13) . . ?
C11 C12 C13 121.63(17) . . ?
C14 C13 C12 119.57(17) . . ?
C15 C14 C13 120.29(16) . . ?
C15 C14 C141 119.97(17) . . ?
C13 C14 C141 119.73(17) . . ?
F7B C141 F8B 108.7(10) . . ?
F7B C141 F9B 107.9(10) . . ?
F8B C141 F9B 104.2(9) . . ?
F7B C141 F7A 129.0(7) . . ?
F8B C141 F7A 38.6(10) . . ?
F9B C141 F7A 66.9(9) . . ?
F7B C141 F8A 62.9(11) . . ?
F8B C141 F8A 135.0(7) . . ?
F9B C141 F8A 48.7(9) . . ?
F7A C141 F8A 109.2(2) . . ?
F7B C141 F9A 42.5(11) . . ?
F8B C141 F9A 71.6(10) . . ?
F9B C141 F9A 137.4(6) . . ?
F7A C141 F9A 105.6(2) . . ?
F8A C141 F9A 103.6(2) . . ?
F7B C141 C14 115.7(7) . . ?
F8B C141 C14 110.3(7) . . ?
F9B C141 C14 109.5(6) . . ?
F7A C141 C14 113.34(16) . . ?
F8A C141 C14 112.78(17) . . ?
F9A C141 C14 111.60(17) . . ?
C14 C15 C16 119.89(17) . . ?
C15 C16 C11 121.10(16) . . ?
C15 C16 C161 117.46(16) . . ?
C11 C16 C161 121.43(16) . . ?
F12 C161 F11 107.36(18) . . ?
F12 C161 F10 106.16(17) . . ?
F11 C161 F10 106.22(18) . . ?
F12 C161 C16 112.77(17) . . ?
F11 C161 C16 111.88(17) . . ?
F10 C161 C16 112.03(17) . . ?

loop_
_geom_bond_atom_site_label_1
_geom_bond_atom_site_label_2
_geom_bond_distance
_geom_bond_site_symmetry_2
_geom_bond_publ_flag
Br1 P1 2.2340(5) . ?
P1 C1 1.8572(18) . ?
P1 C11 1.8591(17) . ?
C1 C2 1.398(2) . ?
C1 C6 1.409(2) . ?
C2 C3 1.390(3) . ?
C3 C4 1.389(3) . ?
C4 C5 1.389(3) . ?
C4 C41 1.506(3) . ?
C41 F1 1.319(3) . ?
C41 F2 1.329(3) . ?
C41 F3 1.343(3) . ?
C5 C6 1.389(2) . ?
C6 C61 1.510(2) . ?
C61 F5 1.341(2) . ?
C61 F6 1.342(2) . ?
C61 F4 1.344(2) . ?
C11 C12 1.396(2) . ?
C11 C16 1.409(2) . ?
C12 C13 1.396(2) . ?
C13 C14 1.386(3) . ?
C14 C15 1.386(3) . ?
C14 C141 1.507(2) . ?
C141 F7B 1.183(12) . ?
C141 F8B 1.263(14) . ?
C141 F9B 1.295(13) . ?
C141 F7A 1.301(3) . ?
C141 F8A 1.317(3) . ?
C141 F9A 1.347(3) . ?
C15 C16 1.394(2) . ?
C16 C161 1.508(3) . ?
C161 F12 1.334(2) . ?
C161 F11 1.335(3) . ?
C161 F10 1.340(2) . ?
